data_2218068
loop_
_publ_author_name
'Ali, Hapipah M.'
'Mohamed Mustafa, M. I.'
'Rizal, M. Razali'
'Ng, Seik Weng'

_publ_section_title
;
 2-[2-(1<i>H</i>-indol-3-yl)ethyliminiomethyl]-4-nitrophenolate
;
_journal_coeditor_code BV2090
_journal_issue 5
_journal_name_full 'Acta Crystallographica Section E'
_journal_page_first o913
_journal_paper_doi 10.1107/S1600536808011185
_journal_volume 64
_journal_year 2008
_chemical_formula_iupac 'C17 H15 N3 O3'
_chemical_formula_moiety 'C17 H15 N3 O3'
_chemical_formula_sum 'C17 H15 N3 O3'
_chemical_formula_weight 309.32
_chemical_name_systematic
;
2-[2-(1<i>H</i>-indol-3-yl)ethyliminiomethyl]-4-nitrophenolate
;
_space_group_IT_number 15
_symmetry_cell_setting monoclinic
_symmetry_space_group_name_Hall '-C 2yc'
_symmetry_space_group_name_H-M 'C 1 2/c 1'
_atom_sites_solution_hydrogens geom
_atom_sites_solution_primary direct
_atom_sites_solution_secondary difmap
_audit_creation_method SHELXL-97
_cell_angle_alpha 90.00
_cell_angle_beta 95.712(2)
_cell_angle_gamma 90.00
_cell_formula_units_Z 8
_cell_length_a 14.5990(7)
_cell_length_b 9.5027(5)
_cell_length_c 21.5373(10)
_cell_measurement_reflns_used 2068
_cell_measurement_temperature 139(2)
_cell_measurement_theta_max 59.478
_cell_measurement_theta_min 5.122
_cell_volume 2973.0(3)
_computing_cell_refinement 'SAINT (Bruker, 2005)'
_computing_data_collection 'APEX2 (Bruker, 2005)'
_computing_data_reduction 'SAINT (Bruker, 2005)'
_computing_molecular_graphics 'X-SEED (Barbour, 2001)'
_computing_publication_material 'publCIF (Westrip, 2008)'
_computing_structure_refinement 'SHELXL97 (Sheldrick, 2008)'
_computing_structure_solution 'SHELXS97 (Sheldrick, 2008)'
_diffrn_ambient_temperature 139(2)
_diffrn_measured_fraction_theta_full 0.969
_diffrn_measured_fraction_theta_max 0.969
_diffrn_measurement_device_type 'Bruker APEXII'
_diffrn_measurement_method '\f and \w'
_diffrn_radiation_monochromator graphite
_diffrn_radiation_source 'medium-focus sealed tube'
_diffrn_radiation_type MoK\a
_diffrn_radiation_wavelength 0.71073
_diffrn_reflns_av_R_equivalents 0.0227
_diffrn_reflns_av_sigmaI/netI 0.0380
_diffrn_reflns_limit_h_max 18
_diffrn_reflns_limit_h_min -14
_diffrn_reflns_limit_k_max 9
_diffrn_reflns_limit_k_min -12
_diffrn_reflns_limit_l_max 26
_diffrn_reflns_limit_l_min -27
_diffrn_reflns_number 6383
_diffrn_reflns_theta_full 27.49
_diffrn_reflns_theta_max 27.49
_diffrn_reflns_theta_min 1.90
_diffrn_standards_decay_% 0
_diffrn_standards_interval_count 0
_diffrn_standards_interval_time 0
_diffrn_standards_number 0
_exptl_absorpt_coefficient_mu 0.097
_exptl_absorpt_correction_type none
_exptl_crystal_colour Yellow
_exptl_crystal_density_diffrn 1.382
_exptl_crystal_density_method 'not measured'
_exptl_crystal_description Irregular
_exptl_crystal_F_000 1296
_exptl_crystal_size_max 0.51
_exptl_crystal_size_mid 0.30
_exptl_crystal_size_min 0.19
_refine_diff_density_max 1.183
_refine_diff_density_min -0.273
_refine_ls_extinction_method none
_refine_ls_goodness_of_fit_ref 1.060
_refine_ls_hydrogen_treatment mixed
_refine_ls_matrix_type full
_refine_ls_number_parameters 216
_refine_ls_number_reflns 3312
_refine_ls_number_restraints 2
_refine_ls_restrained_S_all 1.059
_refine_ls_R_factor_all 0.0725
_refine_ls_R_factor_gt 0.0488
_refine_ls_shift/su_max 0.001
_refine_ls_shift/su_mean 0.000
_refine_ls_structure_factor_coef Fsqd
_refine_ls_weighting_details 'calc w=1/[\s^2^(Fo^2^)+(0.0911P)^2^+1.065P] where P=(Fo^2^+2Fc^2^)/3'
_refine_ls_weighting_scheme calc
_refine_ls_wR_factor_gt 0.1363
_refine_ls_wR_factor_ref 0.1605
_reflns_number_gt 2403
_reflns_number_total 3312
_reflns_threshold_expression I>2\s(I)
_cod_data_source_file bv2090.cif
_cod_data_source_block I
_cod_original_sg_symbol_Hall '-c 2yc'
_cod_original_sg_symbol_H-M 'C 2/c'
_cod_database_code 2218068
_cod_database_fobs_code 2218068

loop_
_symmetry_equiv_pos_as_xyz
'x, y, z'
'-x, y, -z+1/2'
'x+1/2, y+1/2, z'
'-x+1/2, y+1/2, -z+1/2'
'-x, -y, -z'
'x, -y, z-1/2'
'-x+1/2, -y+1/2, -z'
'x+1/2, -y+1/2, z-1/2'

loop_
_atom_site_type_symbol
_atom_site_label
_atom_site_fract_x
_atom_site_fract_y
_atom_site_fract_z
_atom_site_U_iso_or_equiv
_atom_site_adp_type
_atom_site_calc_flag
_atom_site_refinement_flags
_atom_site_occupancy
O O1 0.60196(9) 0.52975(15) 0.49373(6) 0.0348(3) Uani d . 1
O O2 1.01389(10) 0.6546(2) 0.56727(9) 0.0596(5) Uani d . 1
O O3 0.95763(10) 0.75509(18) 0.64477(7) 0.0501(5) Uani d . 1
N N1 0.94781(11) 0.68697(19) 0.59563(8) 0.0377(4) Uani d . 1
N N2 0.53650(11) 0.61992(16) 0.59452(7) 0.0278(4) Uani d D 1
N N3 0.16678(11) 0.81046(17) 0.64386(8) 0.0308(4) Uani d D 1
C C1 0.68118(12) 0.56415(18) 0.51803(8) 0.0254(4) Uani d . 1
C C2 0.76150(13) 0.54714(19) 0.48512(8) 0.0286(4) Uani d . 1
H H2 0.7547 0.5085 0.4442 0.034 Uiso calc R 1
C C3 0.84661(13) 0.58457(19) 0.51059(9) 0.0283(4) Uani d . 1
H H3 0.8986 0.5705 0.4880 0.034 Uiso calc R 1
C C4 0.85759(12) 0.64418(19) 0.57044(9) 0.0273(4) Uani d . 1
C C5 0.78428(12) 0.66384(18) 0.60489(8) 0.0258(4) Uani d . 1
H H5 0.7935 0.7037 0.6455 0.031 Uiso calc R 1
C C6 0.69633(12) 0.62481(18) 0.57975(8) 0.0241(4) Uani d . 1
C C7 0.62047(12) 0.65009(18) 0.61477(8) 0.0258(4) Uani d . 1
H H7 0.6321 0.6911 0.6550 0.031 Uiso calc R 1
C C8 0.45617(12) 0.6528(2) 0.62664(9) 0.0285(4) Uani d . 1
H H8A 0.4761 0.6835 0.6698 0.034 Uiso calc R 1
H H8B 0.4177 0.5675 0.6288 0.034 Uiso calc R 1
C C9 0.39951(13) 0.7694(2) 0.59244(9) 0.0303(4) Uani d . 1
H H9A 0.4375 0.8556 0.5918 0.036 Uiso calc R 1
H H9B 0.3823 0.7402 0.5487 0.036 Uiso calc R 1
C C10 0.31404(12) 0.80148(19) 0.62293(8) 0.0253(4) Uani d . 1
C C11 0.22563(13) 0.77101(19) 0.60122(9) 0.0298(4) Uani d . 1
H H11 0.2072 0.7284 0.5621 0.036 Uiso calc R 1
C C12 0.21685(12) 0.86790(19) 0.69435(9) 0.0269(4) Uani d . 1
C C13 0.18875(15) 0.9262(2) 0.74883(10) 0.0391(5) Uani d . 1
H H13 0.1259 0.9262 0.7567 0.047 Uiso calc R 1
C C14 0.25584(18) 0.9837(3) 0.79057(10) 0.0482(6) Uani d . 1
H H14 0.2387 1.0238 0.8281 0.058 Uiso calc R 1
C C15 0.34794(18) 0.9848(2) 0.77940(10) 0.0467(6) Uani d . 1
H H15 0.3923 1.0267 0.8090 0.056 Uiso calc R 1
C C16 0.37574(14) 0.9260(2) 0.72603(9) 0.0349(5) Uani d . 1
H H16 0.4389 0.9265 0.7188 0.042 Uiso calc R 1
C C17 0.30999(12) 0.86553(18) 0.68270(8) 0.0240(4) Uani d . 1
H H2N 0.5301(16) 0.578(2) 0.5578(6) 0.047(7) Uiso d D 1
H H3N 0.1078(8) 0.790(3) 0.6400(11) 0.052(7) Uiso d D 1

loop_
_atom_site_aniso_label
_atom_site_aniso_U_11
_atom_site_aniso_U_22
_atom_site_aniso_U_33
_atom_site_aniso_U_12
_atom_site_aniso_U_13
_atom_site_aniso_U_23
O1 0.0221(7) 0.0421(8) 0.0390(8) -0.0044(6) -0.0020(6) -0.0080(6)
O2 0.0177(8) 0.0831(13) 0.0789(12) -0.0053(8) 0.0097(8) -0.0235(10)
O3 0.0286(9) 0.0690(12) 0.0514(9) -0.0109(8) -0.0022(7) -0.0173(8)
N1 0.0197(9) 0.0436(10) 0.0493(10) -0.0028(7) 0.0012(7) -0.0020(8)
N2 0.0194(8) 0.0308(8) 0.0334(8) 0.0039(6) 0.0040(6) -0.0015(6)
N3 0.0162(8) 0.0303(8) 0.0452(9) -0.0007(6) 0.0001(7) -0.0016(7)
C1 0.0211(9) 0.0229(8) 0.0316(9) 0.0007(7) -0.0006(7) 0.0002(7)
C2 0.0290(10) 0.0274(9) 0.0298(9) 0.0004(8) 0.0041(8) -0.0010(7)
C3 0.0229(9) 0.0273(9) 0.0357(10) 0.0014(7) 0.0076(7) 0.0024(8)
C4 0.0164(9) 0.0269(9) 0.0378(10) -0.0005(7) -0.0007(7) 0.0025(7)
C5 0.0216(9) 0.0243(9) 0.0311(9) -0.0001(7) 0.0004(7) 0.0001(7)
C6 0.0194(9) 0.0224(8) 0.0305(9) 0.0013(7) 0.0020(7) 0.0017(7)
C7 0.0225(10) 0.0241(8) 0.0305(9) 0.0029(7) 0.0013(7) 0.0016(7)
C8 0.0202(10) 0.0343(10) 0.0319(9) 0.0042(7) 0.0069(7) 0.0022(7)
C9 0.0269(10) 0.0329(10) 0.0319(9) 0.0082(8) 0.0063(8) 0.0027(8)
C10 0.0226(9) 0.0255(8) 0.0275(9) 0.0044(7) 0.0012(7) 0.0012(7)
C11 0.0281(10) 0.0276(9) 0.0323(9) 0.0039(8) -0.0047(8) -0.0027(7)
C12 0.0209(9) 0.0258(9) 0.0341(9) 0.0029(7) 0.0031(7) 0.0033(7)
C13 0.0362(12) 0.0413(11) 0.0422(11) 0.0092(9) 0.0162(9) 0.0023(9)
C14 0.0619(16) 0.0498(13) 0.0336(11) 0.0158(12) 0.0087(11) -0.0085(10)
C15 0.0499(14) 0.0478(13) 0.0388(11) 0.0072(11) -0.0129(10) -0.0144(10)
C16 0.0262(10) 0.0361(10) 0.0406(11) 0.0029(8) -0.0063(8) -0.0047(8)
C17 0.0190(9) 0.0239(8) 0.0286(9) 0.0034(7) 0.0005(7) 0.0006(7)

loop_
_atom_type_symbol
_atom_type_description
_atom_type_scat_dispersion_real
_atom_type_scat_dispersion_imag
_atom_type_scat_source
C C 0.0033 0.0016 'International Tables Vol C Tables 4.2.6.8 and 6.1.1.4'
H H 0.0000 0.0000 'International Tables Vol C Tables 4.2.6.8 and 6.1.1.4'
N N 0.0061 0.0033 'International Tables Vol C Tables 4.2.6.8 and 6.1.1.4'
O O 0.0106 0.0060 'International Tables Vol C Tables 4.2.6.8 and 6.1.1.4'

loop_
_geom_angle_atom_site_label_1
_geom_angle_atom_site_label_2
_geom_angle_atom_site_label_3
_geom_angle
O2 N1 O3 121.71(18)
O2 N1 C4 118.51(17)
O3 N1 C4 119.78(16)
C7 N2 C8 125.09(16)
C7 N2 H2N 114.5(16)
C8 N2 H2N 120.4(16)
C12 N3 C11 108.79(15)
C12 N3 H3N 127.4(16)
C11 N3 H3N 123.3(16)
O1 C1 C2 121.60(16)
O1 C1 C6 122.27(16)
C2 C1 C6 116.12(16)
C3 C2 C1 122.05(17)
C3 C2 H2 119.0
C1 C2 H2 119.0
C2 C3 C4 119.64(16)
C2 C3 H3 120.2
C4 C3 H3 120.2
C5 C4 C3 121.81(17)
C5 C4 N1 119.53(17)
C3 C4 N1 118.65(16)
C4 C5 C6 119.41(17)
C4 C5 H5 120.3
C6 C5 H5 120.3
C5 C6 C7 119.05(16)
C5 C6 C1 120.95(16)
C7 C6 C1 119.97(16)
N2 C7 C6 123.14(17)
N2 C7 H7 118.4
C6 C7 H7 118.4
N2 C8 C9 110.52(14)
N2 C8 H8A 109.5
C9 C8 H8A 109.5
N2 C8 H8B 109.5
C9 C8 H8B 109.5
H8A C8 H8B 108.1
C10 C9 C8 111.78(14)
C10 C9 H9A 109.3
C8 C9 H9A 109.3
C10 C9 H9B 109.3
C8 C9 H9B 109.3
H9A C9 H9B 107.9
C11 C10 C17 106.10(15)
C11 C10 C9 127.56(17)
C17 C10 C9 126.29(17)
C10 C11 N3 110.38(16)
C10 C11 H11 124.8
N3 C11 H11 124.8
N3 C12 C13 130.60(18)
N3 C12 C17 107.60(15)
C13 C12 C17 121.76(19)
C14 C13 C12 117.22(19)
C14 C13 H13 121.4
C12 C13 H13 121.4
C13 C14 C15 121.91(19)
C13 C14 H14 119.0
C15 C14 H14 119.0
C16 C15 C14 120.9(2)
C16 C15 H15 119.6
C14 C15 H15 119.6
C15 C16 C17 119.08(19)
C15 C16 H16 120.5
C17 C16 H16 120.5
C16 C17 C12 119.15(17)
C16 C17 C10 133.65(16)
C12 C17 C10 107.12(16)

loop_
_geom_bond_atom_site_label_1
_geom_bond_atom_site_label_2
_geom_bond_distance
O1 C1 1.264(2)
O2 N1 1.231(2)
O3 N1 1.237(2)
N1 C4 1.433(2)
N2 C7 1.292(2)
N2 C8 1.454(2)
N2 H2N 0.883(10)
N3 C12 1.363(3)
N3 C11 1.371(2)
N3 H3N 0.879(10)
C1 C2 1.439(2)
C1 C6 1.446(3)
C2 C3 1.355(3)
C2 H2 0.9500
C3 C4 1.402(3)
C3 H3 0.9500
C4 C5 1.375(2)
C5 C6 1.393(3)
C5 H5 0.9500
C6 C7 1.421(2)
C7 H7 0.9500
C8 C9 1.527(3)
C8 H8A 0.9900
C8 H8B 0.9900
C9 C10 1.498(2)
C9 H9A 0.9900
C9 H9B 0.9900
C10 C11 1.359(3)
C10 C17 1.430(2)
C11 H11 0.9500
C12 C13 1.396(3)
C12 C17 1.407(2)
C13 C14 1.375(3)
C13 H13 0.9500
C14 C15 1.389(4)
C14 H14 0.9500
C15 C16 1.375(3)
C15 H15 0.9500
C16 C17 1.394(3)
C16 H16 0.9500

loop_
_geom_hbond_atom_site_label_D
_geom_hbond_atom_site_label_H
_geom_hbond_atom_site_label_A
_geom_hbond_site_symmetry_A
_geom_hbond_distance_DH
_geom_hbond_distance_HA
_geom_hbond_distance_DA
_geom_hbond_angle_DHA
_geom_hbond_publ_flag
N2 H2n O1 . 0.880(10) 1.87(2) 2.602(2) 139(2) y
N3 H3n O2 1_455 0.880(10) 2.36(2) 3.027(2) 133(2) y
N3 H3n O3 1_455 0.880(10) 2.230(10) 3.100(2) 171(2) y

loop_
_geom_torsion_atom_site_label_1
_geom_torsion_atom_site_label_2
_geom_torsion_atom_site_label_3
_geom_torsion_atom_site_label_4
_geom_torsion
O1 C1 C2 C3 179.54(17)
C6 C1 C2 C3 0.6(3)
C1 C2 C3 C4 -1.2(3)
C2 C3 C4 C5 1.2(3)
C2 C3 C4 N1 -178.08(17)
O2 N1 C4 C5 172.08(18)
O3 N1 C4 C5 -8.1(3)
O2 N1 C4 C3 -8.7(3)
O3 N1 C4 C3 171.20(18)
C3 C4 C5 C6 -0.5(3)
N1 C4 C5 C6 178.68(16)
C4 C5 C6 C7 -177.79(16)
C4 C5 C6 C1 -0.1(3)
O1 C1 C6 C5 -178.92(17)
C2 C1 C6 C5 0.1(2)
O1 C1 C6 C7 -1.2(3)
C2 C1 C6 C7 177.77(16)
C8 N2 C7 C6 -175.39(16)
C5 C6 C7 N2 178.55(16)
C1 C6 C7 N2 0.8(3)
C7 N2 C8 C9 109.1(2)
N2 C8 C9 C10 177.58(15)
C8 C9 C10 C11 -108.7(2)
C8 C9 C10 C17 68.3(2)
C17 C10 C11 N3 -0.7(2)
C9 C10 C11 N3 176.80(17)
C12 N3 C11 C10 0.1(2)
C11 N3 C12 C13 178.3(2)
C11 N3 C12 C17 0.5(2)
N3 C12 C13 C14 -176.5(2)
C17 C12 C13 C14 1.0(3)
C12 C13 C14 C15 0.2(3)
C13 C14 C15 C16 -0.9(4)
C14 C15 C16 C17 0.4(3)
C15 C16 C17 C12 0.8(3)
C15 C16 C17 C10 177.4(2)
N3 C12 C17 C16 176.45(17)
C13 C12 C17 C16 -1.5(3)
N3 C12 C17 C10 -0.9(2)
C13 C12 C17 C10 -178.93(18)
C11 C10 C17 C16 -175.9(2)
C9 C10 C17 C16 6.6(3)
C11 C10 C17 C12 1.0(2)
C9 C10 C17 C12 -176.53(17)

loop_
_cod_related_entry_id
_cod_related_entry_database
_cod_related_entry_code
1 ChemSpider 21194594
